data_4318054
loop_
_publ_author_name
'Paul V. Bernhardt'
'Evan G. Moore'
'Mark J. Riley'

_publ_section_title
;
 Intramolecular Electronic Energy Transfer in Bichromophoric Macrocyclic
 Complexes
;
_journal_name_full 'Inorganic Chemistry'
_journal_page_first 3025
_journal_page_last 3031
_journal_paper_doi 10.1021/ic0255306
_journal_volume 41
_journal_year 2002
_chemical_compound_source 'synthesis as described'
_chemical_formula_moiety 'C44 H50 Cl2 N6 Ni1 O8'
_chemical_formula_structural 'C44 H50 NI N6 CL2 O8'
_chemical_formula_sum 'C38 H52 Cl2 N8 Ni O8'
_chemical_formula_weight 878.49
_chemical_name_systematic
;
 ?
;
_space_group_IT_number 14
_symmetry_cell_setting monoclinic
_symmetry_Int_Tables_number 14
_symmetry_space_group_name_Hall '-P 2yn'
_symmetry_space_group_name_H-M 'P 1 21/n 1'
_atom_sites_solution_hydrogens geom
_atom_sites_solution_primary direct
_atom_sites_solution_secondary difmap
_audit_conform_dict_location ftp://ftp.iucr.org/cifdics/cif_core.dic
_audit_conform_dict_name cif_core.dic
_audit_conform_dict_version 2.1
_audit_creation_date 2002-01-17T11:17:15-00:00
_audit_creation_method 'WinGX routine CIF_UPDATE'
_cell_angle_alpha 90
_cell_angle_beta 104.810(10)
_cell_angle_gamma 90
_cell_formula_units_Z 2
_cell_length_a 12.735(2)
_cell_length_b 8.2791(7)
_cell_length_c 20.136(2)
_cell_measurement_reflns_used 25
_cell_measurement_temperature 296(2)
_cell_measurement_theta_max 14
_cell_measurement_theta_min 10
_cell_measurement_wavelength 0.71073
_cell_volume 2052.5(4)
_computing_cell_refinement 'CAD4 Express (Enraf Nonius, 1994)'
_computing_data_collection 'CAD4 Express (Enraf Nonius, 1994)'
_computing_data_reduction 'XCAD4 (Harms & Wocadlo, 1995)'
_computing_molecular_graphics 'Ortep-3 for Windows (Farrugia, 1997)'
_computing_publication_material 'WinGX publication routines (Farrugia, 1999)'
_computing_structure_refinement 'SHELXL-97 (Sheldrick, 1997)'
_diffrn_ambient_temperature 296(2)
_diffrn_detector 'scintillation LiI'
_diffrn_detector_dtime 1.195
_diffrn_measured_fraction_theta_full 0.997
_diffrn_measured_fraction_theta_max 0.997
_diffrn_measurement_device '\k-geometry diffractometer'
_diffrn_measurement_device_type 'Enraf Nonius TurboCAD4'
_diffrn_measurement_method 'non-profiled omega/2theta scans'
_diffrn_orient_matrix_type
;
  x-axis points to radiation source
  the matrix is specified in reciprocal space
;
_diffrn_orient_matrix_UB_11 0.11787E-1
_diffrn_orient_matrix_UB_12 -0.31617E-1
_diffrn_orient_matrix_UB_13 -0.45464E-1
_diffrn_orient_matrix_UB_21 -0.79798E-1
_diffrn_orient_matrix_UB_22 -0.18447E-1
_diffrn_orient_matrix_UB_23 -0.18247E-1
_diffrn_orient_matrix_UB_31 -0.9529E-2
_diffrn_orient_matrix_UB_32 0.115134
_diffrn_orient_matrix_UB_33 -0.15434E-1
_diffrn_radiation_monochromator graphite
_diffrn_radiation_probe x-ray
_diffrn_radiation_type MoK\a
_diffrn_radiation_wavelength 0.71073
_diffrn_reflns_av_R_equivalents 0.1903
_diffrn_reflns_av_unetI/netI 0.199
_diffrn_reflns_limit_h_max 15
_diffrn_reflns_limit_h_min 0
_diffrn_reflns_limit_k_max 9
_diffrn_reflns_limit_k_min 0
_diffrn_reflns_limit_l_max 23
_diffrn_reflns_limit_l_min -23
_diffrn_reflns_number 3756
_diffrn_reflns_theta_full 24.97
_diffrn_reflns_theta_max 24.97
_diffrn_reflns_theta_min 1.72
_diffrn_source 'Enraf Nonius FR590'
_diffrn_standards_decay_% 21
_diffrn_standards_interval_time 120
_diffrn_standards_number 3
_exptl_absorpt_coefficient_mu 0.664
_exptl_crystal_colour yellow
_exptl_crystal_density_diffrn 1.421
_exptl_crystal_density_method 'not measured'
_exptl_crystal_description prism
_exptl_crystal_F_000 924
_exptl_crystal_size_max 0.6
_exptl_crystal_size_mid 0.3
_exptl_crystal_size_min 0.1
_refine_diff_density_max 0.755
_refine_diff_density_min -1.466
_refine_diff_density_rms 0.163
_refine_ls_extinction_method none
_refine_ls_goodness_of_fit_ref 1.047
_refine_ls_hydrogen_treatment mixed
_refine_ls_matrix_type full
_refine_ls_number_parameters 259
_refine_ls_number_reflns 3582
_refine_ls_number_restraints 20
_refine_ls_restrained_S_all 1.049
_refine_ls_R_factor_all 0.2782
_refine_ls_R_factor_gt 0.1078
_refine_ls_shift/su_max 0
_refine_ls_shift/su_mean 0
_refine_ls_structure_factor_coef Fsqd
_refine_ls_weighting_details 'calc w=1/[\s^2^(Fo^2^)+(0.2000P)^2^+0.0000P] where P=(Fo^2^+2Fc^2^)/3'
_refine_ls_weighting_scheme calc
_refine_ls_wR_factor_gt 0.2871
_refine_ls_wR_factor_ref 0.3834
_reflns_number_gt 1217
_reflns_number_total 3582
_reflns_threshold_expression >2sigma(I)
_cod_data_source_file ic0255306_s1_1.cif
_cod_data_source_block 1793em18
_cod_original_sg_symbol_H-M 'P 21/n'
_cod_database_code 4318054
_diffrn_standards_decay_corr_max 1.256
_diffrn_standards_decay_corr_min 0.969

loop_
_symmetry_equiv_pos_as_xyz
'x, y, z'
'-x+1/2, y+1/2, -z+1/2'
'-x, -y, -z'
'x-1/2, -y-1/2, z-1/2'

loop_
_atom_site_label
_atom_site_type_symbol
_atom_site_fract_x
_atom_site_fract_y
_atom_site_fract_z
_atom_site_U_iso_or_equiv
_atom_site_adp_type
_atom_site_occupancy
_atom_site_symmetry_multiplicity
_atom_site_calc_flag
_atom_site_refinement_flags
_atom_site_disorder_assembly
_atom_site_disorder_group
Ni1 Ni 0.5 1 0.5 0.0661(10) Uani 1 2 d S . .
N1 N 0.5949(6) 0.8101(11) 0.5186(4) 0.027(2) Uani 1 1 d . . .
H1 H 0.5514 0.7239 0.5205 0.033 Uiso 1 1 calc R . .
N2 N 0.5090(6) 1.0221(11) 0.5967(4) 0.028(2) Uani 1 1 d . . .
H2 H 0.4627 0.9477 0.6066 0.034 Uiso 1 1 calc R . .
N3 N 0.5751(7) 0.7151(11) 0.6545(5) 0.034(2) Uani 1 1 d . . .
H3 H 0.5887 0.6239 0.6501 0.041 Uiso 1 1 d R . .
N4 N 0.4879(12) 0.090(2) 0.7839(9) 0.092(5) Uani 1 1 d . . .
C1 C 0.6306(9) 0.7916(15) 0.4568(6) 0.039(3) Uani 1 1 d . . .
H1A H 0.6617 0.6848 0.456 0.046 Uiso 1 1 calc R . .
H1B H 0.6868 0.8705 0.4564 0.046 Uiso 1 1 calc R . .
C2 C 0.6884(9) 0.8001(13) 0.5807(6) 0.034(3) Uani 1 1 d . . .
H2A H 0.7428 0.8782 0.5761 0.04 Uiso 1 1 calc R . .
H2B H 0.7207 0.6936 0.5823 0.04 Uiso 1 1 calc R . .
C3 C 0.6593(8) 0.8307(15) 0.6488(5) 0.035(3) Uani 1 1 d . . .
C4 C 0.6142(8) 1.0014(14) 0.6495(5) 0.029(3) Uani 1 1 d . . .
H4A1 H 0.6034 1.024 0.6946 0.034 Uiso 1 1 calc R . .
H4A2 H 0.6665 1.0785 0.6409 0.034 Uiso 1 1 calc R . .
C5 C 0.4622(10) 1.1861(13) 0.6063(6) 0.037(3) Uani 1 1 d . . .
H5A1 H 0.4364 1.1881 0.6477 0.044 Uiso 1 1 calc R . .
H5A2 H 0.5162 1.2703 0.6094 0.044 Uiso 1 1 calc R . .
C6 C 0.7662(9) 0.8187(17) 0.7053(6) 0.046(3) Uani 1 1 d . . .
H6A1 H 0.7546 0.8547 0.7481 0.07 Uiso 1 1 calc R . .
H6A2 H 0.8203 0.8852 0.6933 0.07 Uiso 1 1 calc R . .
H6A3 H 0.7905 0.7085 0.7097 0.07 Uiso 1 1 calc R . .
C7 C 0.5559(9) 0.7059(14) 0.7223(5) 0.036(3) Uani 1 1 d . . .
H7A H 0.5489 0.8148 0.7384 0.043 Uiso 1 1 calc R . .
H7B H 0.619 0.6574 0.7534 0.043 Uiso 1 1 calc R . .
C8 C 0.4564(9) 0.6108(14) 0.7261(6) 0.034(3) Uani 1 1 d . . .
C9 C 0.4331(9) 0.5852(15) 0.7909(6) 0.038(3) Uani 1 1 d . . .
C10 C 0.3395(10) 0.4942(17) 0.7954(7) 0.045(3) Uani 1 1 d . . .
C11 C 0.2742(11) 0.4312(17) 0.7335(9) 0.059(4) Uani 1 1 d . . .
H11 H 0.2145 0.3681 0.7352 0.071 Uiso 1 1 calc R . .
C12 C 0.2948(10) 0.4587(19) 0.6720(8) 0.062(4) Uani 1 1 d . . .
H12 H 0.2482 0.4169 0.6324 0.075 Uiso 1 1 calc R . .
C13 C 0.3853(9) 0.5494(15) 0.6669(6) 0.041(3) Uani 1 1 d . . .
H13 H 0.3979 0.5687 0.6242 0.05 Uiso 1 1 calc R . .
C14 C 0.3178(12) 0.474(2) 0.8587(9) 0.072(5) Uani 1 1 d . . .
H14 H 0.2565 0.4163 0.8614 0.086 Uiso 1 1 calc R . .
C15 C 0.3826(15) 0.536(3) 0.9166(8) 0.084(6) Uani 1 1 d . . .
H15 H 0.3665 0.5193 0.9586 0.1 Uiso 1 1 calc R . .
C16 C 0.4725(15) 0.623(3) 0.9134(8) 0.086(6) Uani 1 1 d . . .
H16 H 0.5169 0.6663 0.9535 0.103 Uiso 1 1 calc R . .
C17 C 0.4982(11) 0.6483(19) 0.8519(7) 0.057(4) Uani 1 1 d . . .
H17 H 0.5597 0.708 0.8509 0.068 Uiso 1 1 calc R . .
C18 C 0.4903(12) 0.103(2) 0.8386(10) 0.067(5) Uani 1 1 d . . .
C19 C 0.4925(13) 0.125(3) 0.9066(9) 0.093(6) Uani 1 1 d . . .
H19A H 0.4217 0.1572 0.9102 0.139 Uiso 1 1 calc R . .
H19B H 0.5441 0.2084 0.9256 0.139 Uiso 1 1 calc R . .
H19C H 0.5133 0.0266 0.9314 0.139 Uiso 1 1 calc R . .
Cl1 Cl 0.7115(2) 1.3396(4) 0.53343(16) 0.0407(9) Uani 1 1 d D . .
O1 O 0.6089(12) 1.427(2) 0.5210(18) 0.043(7) Uiso 0.58(10) 1 d PD A 1
O2 O 0.7812(18) 1.407(3) 0.4949(16) 0.059(8) Uiso 0.58(10) 1 d PD A 1
O3 O 0.761(3) 1.340(3) 0.6047(8) 0.063(7) Uiso 0.58(10) 1 d PD A 1
O4 O 0.685(3) 1.1763(18) 0.5107(14) 0.082(12) Uiso 0.58(10) 1 d PD A 1
O1A O 0.7924(18) 1.427(3) 0.512(2) 0.052(11) Uiso 0.42(10) 1 d PD A 2
O2A O 0.6066(12) 1.417(3) 0.503(2) 0.032(9) Uiso 0.42(10) 1 d PD A 2
O3A O 0.707(3) 1.1765(18) 0.5191(16) 0.053(12) Uiso 0.42(10) 1 d PD A 2
O4A O 0.734(4) 1.363(4) 0.6083(7) 0.051(10) Uiso 0.42(10) 1 d PD A 2

loop_
_atom_site_aniso_label
_atom_site_aniso_U_11
_atom_site_aniso_U_22
_atom_site_aniso_U_33
_atom_site_aniso_U_23
_atom_site_aniso_U_13
_atom_site_aniso_U_12
Ni1 0.0660(18) 0.065(2) 0.0653(18) -0.0025(16) 0.0129(14) 0.0014(15)
N1 0.016(4) 0.034(6) 0.033(5) -0.002(4) 0.008(4) -0.008(4)
N2 0.026(5) 0.033(6) 0.027(5) 0.001(4) 0.011(4) -0.006(4)
N3 0.039(5) 0.016(5) 0.043(6) 0.000(4) 0.003(4) -0.003(4)
N4 0.077(10) 0.099(13) 0.114(13) 0.024(11) 0.049(10) 0.014(9)
C1 0.041(7) 0.022(7) 0.053(8) 0.002(6) 0.012(6) 0.007(5)
C2 0.045(7) 0.015(6) 0.044(7) -0.008(5) 0.017(5) -0.007(5)
C3 0.029(6) 0.039(7) 0.027(6) 0.008(5) -0.010(5) -0.003(6)
C4 0.025(5) 0.037(7) 0.021(5) 0.001(5) 0.002(4) -0.004(5)
C5 0.056(7) 0.026(7) 0.030(6) 0.015(5) 0.014(5) 0.010(6)
C6 0.041(7) 0.054(9) 0.037(7) 0.009(7) -0.003(6) 0.009(6)
C7 0.047(7) 0.031(7) 0.024(6) 0.009(5) -0.003(5) -0.004(6)
C8 0.036(6) 0.019(6) 0.045(7) 0.005(5) 0.007(6) 0.008(5)
C9 0.037(7) 0.027(7) 0.048(8) -0.002(6) 0.007(6) 0.011(6)
C10 0.042(7) 0.044(8) 0.052(8) 0.009(7) 0.019(6) 0.017(7)
C11 0.052(9) 0.035(9) 0.105(13) -0.004(8) 0.048(9) 0.002(7)
C12 0.033(7) 0.069(11) 0.073(10) -0.024(8) -0.007(7) -0.006(7)
C13 0.034(7) 0.043(8) 0.052(8) -0.005(6) 0.019(6) 0.000(6)
C14 0.048(9) 0.087(13) 0.094(13) 0.040(11) 0.044(9) 0.023(9)
C15 0.066(11) 0.140(18) 0.048(10) 0.042(11) 0.022(9) 0.043(12)
C16 0.079(12) 0.127(17) 0.046(10) 0.017(10) 0.008(9) 0.033(12)
C17 0.050(8) 0.079(11) 0.043(8) 0.019(8) 0.016(7) 0.006(8)
C18 0.057(10) 0.075(12) 0.081(12) 0.014(11) 0.040(10) 0.009(8)
C19 0.068(11) 0.129(18) 0.082(13) 0.015(12) 0.021(10) 0.042(12)
Cl1 0.0328(15) 0.0312(18) 0.0545(19) 0.0044(15) 0.0047(13) -0.0054(14)

loop_
_atom_type_symbol
_atom_type_description
_atom_type_scat_dispersion_real
_atom_type_scat_dispersion_imag
_atom_type_scat_source
C C 0.0033 0.0016 'International Tables Vol C Tables 4.2.6.8 and 6.1.1.4'
H H 0 0 'International Tables Vol C Tables 4.2.6.8 and 6.1.1.4'
Cl Cl 0.1484 0.1585 'International Tables Vol C Tables 4.2.6.8 and 6.1.1.4'
N N 0.0061 0.0033 'International Tables Vol C Tables 4.2.6.8 and 6.1.1.4'
O O 0.0106 0.006 'International Tables Vol C Tables 4.2.6.8 and 6.1.1.4'
Ni Ni 0.3393 1.1124 'International Tables Vol C Tables 4.2.6.8 and 6.1.1.4'

loop_
_geom_angle_atom_site_label_1
_geom_angle_atom_site_label_2
_geom_angle_atom_site_label_3
_geom_angle
_geom_angle_site_symmetry_1
_geom_angle_site_symmetry_3
_geom_angle_publ_flag
N2 Ni1 N2 180.000(2) . 3_676 ?
N2 Ni1 N1 90.5(4) . . ?
N2 Ni1 N1 89.5(4) 3_676 . ?
N2 Ni1 N1 89.5(4) . 3_676 ?
N2 Ni1 N1 90.5(4) 3_676 3_676 ?
N1 Ni1 N1 180.000(3) . 3_676 ?
C1 N1 C2 111.0(8) . . ?
C1 N1 Ni1 103.7(7) . . ?
C2 N1 Ni1 121.7(7) . . ?
C4 N2 C5 108.8(8) . . ?
C4 N2 Ni1 121.3(6) . . ?
C5 N2 Ni1 106.9(6) . . ?
C7 N3 C3 114.3(8) . . ?
N1 C1 C5 111.3(9) . 3_676 ?
N1 C2 C3 114.7(9) . . ?
N3 C3 C4 108.6(9) . . ?
N3 C3 C2 108.1(9) . . ?
C4 C3 C2 109.8(9) . . ?
N3 C3 C6 115.4(9) . . ?
C4 C3 C6 108.5(9) . . ?
C2 C3 C6 106.3(10) . . ?
N2 C4 C3 111.8(8) . . ?
C1 C5 N2 104.5(9) 3_676 . ?
N3 C7 C8 114.8(9) . . ?
C13 C8 C9 119.1(11) . . ?
C13 C8 C7 121.2(10) . . ?
C9 C8 C7 119.7(10) . . ?
C17 C9 C8 122.3(12) . . ?
C17 C9 C10 117.3(12) . . ?
C8 C9 C10 120.4(11) . . ?
C14 C10 C11 124.0(14) . . ?
C14 C10 C9 119.1(13) . . ?
C11 C10 C9 116.9(12) . . ?
C12 C11 C10 122.7(13) . . ?
C11 C12 C13 120.9(13) . . ?
C8 C13 C12 120.0(12) . . ?
C15 C14 C10 122.1(15) . . ?
C14 C15 C16 119.7(15) . . ?
C15 C16 C17 121.0(16) . . ?
C16 C17 C9 120.8(15) . . ?
N4 C18 C19 178(2) . . ?
O3A Cl1 O3 101.4(16) . . ?
O3A Cl1 O1A 115.6(13) . . ?
O3 Cl1 O1A 98.0(15) . . ?
O3A Cl1 O2 105.5(17) . . ?
O3 Cl1 O2 111.7(10) . . ?
O1A Cl1 O2 14.9(15) . . ?
O3A Cl1 O4 11.1(18) . . ?
O3 Cl1 O4 109.3(11) . . ?
O1A Cl1 O4 120.5(18) . . ?
O2 Cl1 O4 108.4(12) . . ?
O3A Cl1 O1 117.3(16) . . ?
O3 Cl1 O1 109.0(10) . . ?
O1A Cl1 O1 112.6(15) . . ?
O2 Cl1 O1 111.6(10) . . ?
O4 Cl1 O1 106.7(11) . . ?
O3A Cl1 O2A 110.9(13) . . ?
O3 Cl1 O2A 123.1(12) . . ?
O1A Cl1 O2A 107.7(11) . . ?
O2 Cl1 O2A 103.3(14) . . ?
O4 Cl1 O2A 99.8(15) . . ?
O1 Cl1 O2A 14.1(12) . . ?
O3A Cl1 O4A 109.3(12) . . ?
O3 Cl1 O4A 16.8(13) . . ?
O1A Cl1 O4A 106.5(12) . . ?
O2 Cl1 O4A 121.3(14) . . ?
O4 Cl1 O4A 114.8(16) . . ?
O1 Cl1 O4A 92.2(13) . . ?
O2A Cl1 O4A 106.3(11) . . ?

loop_
_geom_bond_atom_site_label_1
_geom_bond_atom_site_label_2
_geom_bond_distance
_geom_bond_site_symmetry_2
_geom_bond_publ_flag
Ni1 N2 1.930(8) . ?
Ni1 N2 1.930(8) 3_676 ?
Ni1 N1 1.960(9) . ?
Ni1 N1 1.960(9) 3_676 ?
N1 C1 1.438(14) . ?
N1 C2 1.493(14) . ?
N2 C4 1.492(12) . ?
N2 C5 1.515(14) . ?
N3 C7 1.450(14) . ?
N3 C3 1.463(14) . ?
N4 C18 1.10(2) . ?
C1 C5 1.510(16) 3_676 ?
C2 C3 1.530(16) . ?
C3 C4 1.527(16) . ?
C3 C6 1.537(14) . ?
C5 C1 1.510(16) 3_676 ?
C7 C8 1.510(16) . ?
C8 C13 1.395(16) . ?
C8 C9 1.427(16) . ?
C9 C17 1.395(17) . ?
C9 C10 1.433(17) . ?
C10 C14 1.383(19) . ?
C10 C11 1.408(19) . ?
C11 C12 1.350(19) . ?
C12 C13 1.401(18) . ?
C14 C15 1.34(2) . ?
C15 C16 1.37(2) . ?
C16 C17 1.376(19) . ?
C18 C19 1.38(2) . ?
Cl1 O3A 1.379(15) . ?
Cl1 O3 1.414(12) . ?
Cl1 O1A 1.419(14) . ?
Cl1 O2 1.433(12) . ?
Cl1 O4 1.439(14) . ?
Cl1 O1 1.457(12) . ?
Cl1 O2A 1.467(13) . ?
Cl1 O4A 1.474(15) . ?
